data_1573505
loop_
_publ_author_name
'Patyk-Ka&#x17a;mierczak, Ewa'
'Szyma&#x144;ska, Kornelia'
'Ka&#x17a;mierczak, Micha&#x142;'

_publ_section_title
;
 Managing negative linear compressibility and thermal expansion through
 steric hindrance: a case study of 1,2-bis(4'-pyridyl)ethane cocrystals.
;
_journal_issue 1
_journal_name_full IUCrJ
_journal_paper_doi 10.1107/S2052252524011734
_journal_volume 12
_journal_year 2025
_chemical_formula_moiety 'C12 H12 N2, C4 H6 O4'
_chemical_formula_sum 'C16 H18 N2 O4'
_chemical_formula_weight 302.32
_chemical_name_systematic '1,2-bis(4,4'-pyridyl)ethane succinic acid'
_space_group_crystal_system monoclinic
_space_group_IT_number 15
_space_group_name_Hall '-I 2ya'
_space_group_name_H-M_alt 'I 1 2/a 1'
_atom_sites_solution_hydrogens difmap
_audit_creation_date 2024-06-09
_audit_creation_method
;
Olex2 1.5
(compiled 2024.02.16 svn.r378c4104 for OlexSys, GUI svn.r6928)
;
_cell_angle_alpha 90
_cell_angle_beta 109.268(2)
_cell_angle_gamma 90
_cell_formula_units_Z 4
_cell_length_a 16.6174(3)
_cell_length_b 4.86950(10)
_cell_length_c 19.3375(4)
_cell_measurement_reflns_used 2560
_cell_measurement_temperature 160.05(10)
_cell_measurement_theta_max 71.2380
_cell_measurement_theta_min 4.2840
_cell_volume 1477.11(5)
_computing_cell_refinement 'CrysAlisPro 1.171.42.49 (Rigaku OD, 2022)'
_computing_data_collection 'CrysAlisPro 1.171.42.49 (Rigaku OD, 2022)'
_computing_data_reduction 'CrysAlisPro 1.171.42.49 (Rigaku OD, 2022)'
_computing_molecular_graphics 'Olex2 1.5 (Dolomanov et al., 2009)'
_computing_publication_material 'Olex2 1.5 (Dolomanov et al., 2009)'
_computing_structure_refinement 'SHELXL 2019/3 (Sheldrick, 2015)'
_computing_structure_solution 'SHELXT 2014/4 (Sheldrick, 2014)'
_diffrn_ambient_environment N~2~
_diffrn_ambient_temperature 160.05(10)
_diffrn_detector 'CCD plate'
_diffrn_detector_area_resol_mean 8.0294
_diffrn_detector_type EosS2
_diffrn_measured_fraction_theta_full 0.999
_diffrn_measured_fraction_theta_max 0.982
_diffrn_measurement_details
;
List of Runs (angles in degrees, time in seconds):

  # Type    Start    End  Width  t~exp~   \w     \q     \k     \f   Frames
--------------------------------------------------------------------------
  1  \w     19.00 103.00   1.00    1.00    --   35.87  57.00 120.00   84
  2  \w    -36.00  65.00   1.00    1.00    --   35.87 -19.00 150.00  101
  3  \w      6.00  87.00   1.00    1.00    --   35.87-125.00-180.00   81
  4  \w      6.00  87.00   1.00    1.00    --   35.87-125.00  60.00   81
  5  \w    -33.00  55.00   1.00    1.00    --   35.87 -38.00 -90.00   88
  6  \w     36.00 107.00   1.00    1.50    --  105.44 -94.00 -60.00   71
  7  \w     88.00 158.00   1.00    1.50    --  105.44  45.00 -90.00   70
  8  \w     87.00 158.00   1.00    1.50    --  105.44  61.00-180.00   71
  9  \w     36.00 107.00   1.00    1.50    --  105.44 -94.00   0.00   71
 10  \w     37.00 123.00   1.00    1.50    --  105.44 -45.00   0.00   86
 11  \w     88.00 158.00   1.00    1.50    --  105.44  45.00 150.00   70
 12  \w     39.00 124.00   1.00    1.50    --  105.44 -61.00 120.00   85
 13  \w     82.00 158.00   1.00    1.50    --  105.44  77.00  60.00   76
 14  \w     19.00 103.00   1.00    1.00    --   35.87  57.00 -90.00   84
 15  \w     19.00 103.00   1.00    1.00    --   35.87  57.00-180.00   84
 16  \w     19.00 103.00   1.00    1.00    --   35.87  57.00   0.00   84
 17  \w     84.00 115.00   1.00    1.50    --  105.44  30.00   0.00   31
;
_diffrn_measurement_device 'four-circle diffractometer'
_diffrn_measurement_device_type 'New Xcalibur, EosS2'
_diffrn_measurement_method '\w scans'
_diffrn_orient_matrix_type 'CrysAlisPro convention (1999,Acta A55,543-557)'
_diffrn_orient_matrix_UB_11 0.0714035000
_diffrn_orient_matrix_UB_12 -0.0131461000
_diffrn_orient_matrix_UB_13 -0.0343718000
_diffrn_orient_matrix_UB_21 -0.0538384000
_diffrn_orient_matrix_UB_22 -0.2013694000
_diffrn_orient_matrix_UB_23 -0.0585158000
_diffrn_orient_matrix_UB_31 -0.0405920000
_diffrn_orient_matrix_UB_32 0.2436046000
_diffrn_orient_matrix_UB_33 -0.0501729000
_diffrn_radiation_monochromator graphite
_diffrn_radiation_probe x-ray
_diffrn_radiation_type 'Cu K\a'
_diffrn_radiation_wavelength 1.54184
_diffrn_reflns_av_R_equivalents 0.0227
_diffrn_reflns_av_unetI/netI 0.0221
_diffrn_reflns_Laue_measured_fraction_full 0.999
_diffrn_reflns_Laue_measured_fraction_max 0.982
_diffrn_reflns_limit_h_max 20
_diffrn_reflns_limit_h_min -19
_diffrn_reflns_limit_k_max 5
_diffrn_reflns_limit_k_min -5
_diffrn_reflns_limit_l_max 23
_diffrn_reflns_limit_l_min -23
_diffrn_reflns_number 4202
_diffrn_reflns_point_group_measured_fraction_full 0.999
_diffrn_reflns_point_group_measured_fraction_max 0.982
_diffrn_reflns_theta_full 67.684
_diffrn_reflns_theta_max 71.448
_diffrn_reflns_theta_min 4.845
_diffrn_source 'fine-focus sealed X-ray tube'
_diffrn_source_type 'Enhance (Cu) X-ray Source'
_exptl_absorpt_coefficient_mu 0.816
_exptl_absorpt_correction_T_max 0.923
_exptl_absorpt_correction_T_min 0.770
_exptl_absorpt_correction_type gaussian
_exptl_absorpt_process_details
;
CrysAlisPro 1.171.42.49 (Rigaku Oxford Diffraction, 2022)
Numerical absorption correction based on gaussian integration over
a multifaceted crystal model
Empirical absorption correction using spherical harmonics,
implemented in SCALE3 ABSPACK scaling algorithm.
;
_exptl_crystal_colour colourless
_exptl_crystal_colour_primary colourless
_exptl_crystal_density_diffrn 1.359
_exptl_crystal_description plate
_exptl_crystal_F_000 640
_exptl_crystal_recrystallization_method
;Single crystals were grown by slow evaporation of a solution obtained 
 dissolving 4,4'-ethane-1,2-diyldipyridine and succinic acid in 1:1 
 mol ratio in hot methanol 99.8%.
;
_exptl_crystal_size_max 0.45
_exptl_crystal_size_mid 0.4
_exptl_crystal_size_min 0.14
_refine_diff_density_max 0.188
_refine_diff_density_min -0.273
_refine_diff_density_rms 0.059
_refine_ls_extinction_method none
_refine_ls_goodness_of_fit_ref 1.064
_refine_ls_hydrogen_treatment refall
_refine_ls_matrix_type full
_refine_ls_number_parameters 136
_refine_ls_number_reflns 1407
_refine_ls_number_restraints 0
_refine_ls_restrained_S_all 1.064
_refine_ls_R_factor_all 0.0435
_refine_ls_R_factor_gt 0.0411
_refine_ls_shift/su_max 0.000
_refine_ls_shift/su_mean 0.000
_refine_ls_structure_factor_coef Fsqd
_refine_ls_weighting_details 'w=1/[\s^2^(Fo^2^)+(0.0795P)^2^+0.4169P] where P=(Fo^2^+2Fc^2^)/3'
_refine_ls_weighting_scheme calc
_refine_ls_wR_factor_gt 0.1138
_refine_ls_wR_factor_ref 0.1176
_reflns_Friedel_coverage 0.000
_reflns_number_gt 1279
_reflns_number_total 1407
_reflns_threshold_expression 'I > 2\s(I)'
_cod_data_source_file yc5049.cif
_cod_data_source_block ETYSUC_160K_B
_cod_database_code 1573505
_shelx_shelxl_version_number 2019/3
_chemical_oxdiff_formula 'C4 H6 O4, N2 H12 C12'
_shelx_space_group_comment
;
The symmetry employed for this shelxl refinement is uniquely defined
by the following loop, which should always be used as a source of
symmetry information in preference to the above space-group names.
They are only intended as comments.
;
_shelx_estimated_absorpt_t_max 0.894
_shelx_estimated_absorpt_t_min 0.710
_olex2_refinement_description
;
;
_ins_header
;
TITL ETYSUC_160_1 in I2/a 
REM I2/a (#15 in standard setting)
CELL 1.54184  16.617431   4.869468  19.337522  90.0000 109.2676  90.0000
ZERR    4.00   0.000350   0.000091   0.000414   0.0000   0.0024   0.0000
LATT  2
SYMM -x+1/2, y,-z 
SFAC C H N O
UNIT 64.00 72.00 8.00 16.00
REM  CrysAlisPro recorded range (K): Min=160.0; max=160.1; aver:160.1
TEMP -113
SIZE 0.14 0.40 0.45
TREF
HKLF 4
END
;
_olex2_submission_special_instructions 'No special instructions were received'
_oxdiff_exptl_absorpt_empirical_details
;
Empirical correction (ABSPACK) includes:
- Absorption correction using spherical harmonics
- Frame scaling
- Detector area scaling
;
_oxdiff_exptl_absorpt_empirical_full_max 1.236
_oxdiff_exptl_absorpt_empirical_full_min 0.877

loop_
_space_group_symop_operation_xyz
'x, y, z'
'-x+1/2, y, -z'
'x+1/2, y+1/2, z+1/2'
'-x+1, y+1/2, -z+1/2'
'-x, -y, -z'
'x-1/2, -y, z'
'-x+1/2, -y+1/2, -z+1/2'
'x, -y+1/2, z+1/2'

loop_
_atom_site_label
_atom_site_type_symbol
_atom_site_fract_x
_atom_site_fract_y
_atom_site_fract_z
_atom_site_U_iso_or_equiv
_atom_site_adp_type
_atom_site_occupancy
_atom_site_site_symmetry_order
_atom_site_calc_flag
_atom_site_refinement_flags_posn
_atom_site_refinement_flags_adp
_atom_site_refinement_flags_occupancy
_atom_site_disorder_assembly
_atom_site_disorder_group
N1 N 0.39257(6) 0.4625(2) 0.14527(6) 0.0233(3) Uani 1 1 d . . . . .
C2 C 0.34112(8) 0.5896(3) 0.08592(7) 0.0255(3) Uani 1 1 d . . . . .
C3 C 0.36942(8) 0.7891(3) 0.04857(7) 0.0253(3) Uani 1 1 d . . . . .
C4 C 0.45526(8) 0.8606(2) 0.07255(6) 0.0213(3) Uani 1 1 d . . . . .
C5 C 0.50880(8) 0.7266(3) 0.13382(7) 0.0237(3) Uani 1 1 d . . . . .
C6 C 0.47525(8) 0.5315(3) 0.16856(7) 0.0240(3) Uani 1 1 d . . . . .
C1A C 0.25394(7) 0.0226(2) 0.17650(6) 0.0210(3) Uani 1 1 d . . . . .
O1A O 0.33317(5) 0.0932(2) 0.21183(5) 0.0289(3) Uani 1 1 d . . . . .
C2A C 0.22055(7) -0.2064(3) 0.21259(7) 0.0235(3) Uani 1 1 d . . . . .
O2A O 0.21036(5) 0.1279(2) 0.11967(5) 0.0298(3) Uani 1 1 d . . . . .
C7 C 0.48913(8) 1.0692(3) 0.03152(7) 0.0242(3) Uani 1 1 d . . . . .
H2AA H 0.2096(10) -0.357(4) 0.1788(10) 0.039(4) Uiso 1 1 d . . . . .
H6 H 0.5112(9) 0.435(3) 0.2108(8) 0.023(3) Uiso 1 1 d . . . . .
H2 H 0.2804(9) 0.531(3) 0.0684(8) 0.026(4) Uiso 1 1 d . . . . .
H3 H 0.3298(10) 0.879(3) 0.0078(9) 0.029(4) Uiso 1 1 d . . . . .
H7A H 0.5425(10) 1.150(3) 0.0656(9) 0.030(4) Uiso 1 1 d . . . . .
H2AB H 0.1636(10) -0.148(4) 0.2130(9) 0.036(4) Uiso 1 1 d . . . . .
H5 H 0.5699(9) 0.764(3) 0.1519(8) 0.026(4) Uiso 1 1 d . . . . .
H7B H 0.4454(11) 1.210(4) 0.0103(9) 0.038(4) Uiso 1 1 d . . . . .
H1A H 0.3544(14) 0.237(5) 0.1819(12) 0.077(7) Uiso 1 1 d . . . . .

loop_
_atom_site_aniso_label
_atom_site_aniso_U_11
_atom_site_aniso_U_22
_atom_site_aniso_U_33
_atom_site_aniso_U_23
_atom_site_aniso_U_13
_atom_site_aniso_U_12
N1 0.0238(5) 0.0241(6) 0.0231(5) 0.0019(4) 0.0095(4) -0.0031(4)
C2 0.0198(6) 0.0299(7) 0.0273(6) 0.0028(5) 0.0081(5) -0.0023(5)
C3 0.0225(6) 0.0297(7) 0.0232(6) 0.0050(5) 0.0067(5) 0.0005(5)
C4 0.0254(6) 0.0199(6) 0.0219(6) -0.0019(4) 0.0123(5) -0.0022(4)
C5 0.0207(6) 0.0255(7) 0.0248(6) -0.0016(5) 0.0075(5) -0.0041(5)
C6 0.0239(6) 0.0252(7) 0.0215(6) 0.0026(5) 0.0055(5) -0.0016(5)
C1A 0.0210(6) 0.0205(6) 0.0220(6) -0.0008(5) 0.0078(5) -0.0006(5)
O1A 0.0230(5) 0.0334(6) 0.0269(5) 0.0090(4) 0.0034(4) -0.0090(4)
C2A 0.0201(6) 0.0234(7) 0.0260(7) 0.0027(5) 0.0063(5) -0.0038(5)
O2A 0.0257(5) 0.0325(6) 0.0277(5) 0.0094(4) 0.0040(4) -0.0019(4)
C7 0.0284(6) 0.0210(7) 0.0264(7) 0.0004(5) 0.0133(5) -0.0035(5)

loop_
_atom_type_symbol
_atom_type_description
_atom_type_scat_dispersion_real
_atom_type_scat_dispersion_imag
_atom_type_scat_source
C C 0.0181 0.0091 'International Tables Vol C Tables 4.2.6.8 and 6.1.1.4'
H H 0.0000 0.0000 'International Tables Vol C Tables 4.2.6.8 and 6.1.1.4'
N N 0.0311 0.0180 'International Tables Vol C Tables 4.2.6.8 and 6.1.1.4'
O O 0.0492 0.0322 'International Tables Vol C Tables 4.2.6.8 and 6.1.1.4'

loop_
_exptl_crystal_face_index_h
_exptl_crystal_face_index_k
_exptl_crystal_face_index_l
_exptl_crystal_face_perp_dist
-4 0 -9 0.1712
0 3 -1 0.1690
5 0 9 0.2104
-1 -3 0 0.2217
-3 -2 -6 0.1899
-2 2 -7 0.2091
9 0 -10 0.0585
-7 0 11 0.0631
-9 1 8 0.0568

loop_
_geom_angle_atom_site_label_1
_geom_angle_atom_site_label_2
_geom_angle_atom_site_label_3
_geom_angle
_geom_angle_site_symmetry_1
_geom_angle_site_symmetry_3
_geom_angle_publ_flag
C2 N1 C6 117.86(11) . . ?
N1 C2 C3 122.89(11) . . ?
N1 C2 H2 116.7(9) . . ?
C3 C2 H2 120.4(9) . . ?
C2 C3 C4 119.34(11) . . ?
C2 C3 H3 119.6(9) . . ?
C4 C3 H3 121.1(9) . . ?
C3 C4 C7 120.87(11) . . ?
C5 C4 C3 117.71(11) . . ?
C5 C4 C7 121.38(11) . . ?
C4 C5 H5 121.2(9) . . ?
C6 C5 C4 119.36(11) . . ?
C6 C5 H5 119.4(9) . . ?
N1 C6 C5 122.83(11) . . ?
N1 C6 H6 116.4(8) . . ?
C5 C6 H6 120.7(8) . . ?
O1A C1A C2A 114.18(10) . . ?
O2A C1A O1A 123.89(11) . . ?
O2A C1A C2A 121.93(10) . . ?
C1A O1A H1A 110.6(12) . . ?
C1A C2A C2A 115.28(12) . 7_545 ?
C1A C2A H2AA 105.5(10) . . ?
C1A C2A H2AB 106.7(10) . . ?
C2A C2A H2AA 110.7(10) 7_545 . ?
C2A C2A H2AB 113.0(10) 7_545 . ?
H2AA C2A H2AB 105.0(14) . . ?
C4 C7 C7 110.39(13) . 5_675 ?
C4 C7 H7A 108.9(10) . . ?
C4 C7 H7B 109.7(10) . . ?
C7 C7 H7A 107.9(10) 5_675 . ?
C7 C7 H7B 108.0(10) 5_675 . ?
H7A C7 H7B 112.0(14) . . ?

loop_
_geom_bond_atom_site_label_1
_geom_bond_atom_site_label_2
_geom_bond_distance
_geom_bond_site_symmetry_2
_geom_bond_publ_flag
N1 C2 1.3355(16) . ?
N1 C6 1.3398(16) . ?
C2 C3 1.3823(18) . ?
C2 H2 0.995(15) . ?
C3 C4 1.3909(17) . ?
C3 H3 0.949(16) . ?
C4 C5 1.3876(17) . ?
C4 C7 1.5074(16) . ?
C5 C6 1.3827(17) . ?
C5 H5 0.975(14) . ?
C6 H6 0.960(15) . ?
C1A O1A 1.3133(14) . ?
C1A C2A 1.5145(16) . ?
C1A O2A 1.2122(15) . ?
O1A H1A 1.04(3) . ?
C2A C2A 1.516(2) 7_545 ?
C2A H2AA 0.959(19) . ?
C2A H2AB 0.991(16) . ?
C7 C7 1.537(2) 5_675 ?
C7 H7A 0.995(16) . ?
C7 H7B 0.985(18) . ?

loop_
_geom_torsion_atom_site_label_1
_geom_torsion_atom_site_label_2
_geom_torsion_atom_site_label_3
_geom_torsion_atom_site_label_4
_geom_torsion
_geom_torsion_site_symmetry_1
_geom_torsion_site_symmetry_2
_geom_torsion_site_symmetry_3
_geom_torsion_site_symmetry_4
_geom_torsion_publ_flag
N1 C2 C3 C4 0.9(2) . . . . ?
C2 N1 C6 C5 -0.07(19) . . . . ?
C2 C3 C4 C5 -0.23(18) . . . . ?
C2 C3 C4 C7 177.59(11) . . . . ?
C3 C4 C5 C6 -0.48(18) . . . . ?
C3 C4 C7 C7 -85.06(17) . . . 5_675 ?
C4 C5 C6 N1 0.66(19) . . . . ?
C5 C4 C7 C7 92.68(16) . . . 5_675 ?
C6 N1 C2 C3 -0.70(19) . . . . ?
O1A C1A C2A C2A 6.90(19) . . . 7_545 ?
O2A C1A C2A C2A -173.49(14) . . . 7_545 ?
C7 C4 C5 C6 -178.29(11) . . . . ?

loop_
_exptl_oxdiff_crystal_face_indexfrac_h
_exptl_oxdiff_crystal_face_indexfrac_k
_exptl_oxdiff_crystal_face_indexfrac_l
_exptl_oxdiff_crystal_face_x
_exptl_oxdiff_crystal_face_y
_exptl_oxdiff_crystal_face_z
-4.1788 0.1204 -9.3110 0.0201 0.7456 0.6661
-0.1439 3.1453 -1.1283 -0.0128 -0.5596 0.8287
5.4385 -0.3642 9.1084 0.0800 -0.7525 -0.7665
-1.2469 -3.1570 -0.1806 -0.0413 0.7134 -0.7094
-3.0699 -2.2968 -6.2267 0.0250 0.9922 -0.1225
-1.8241 2.3696 -6.8877 0.0753 0.0241 0.9969
8.7546 -0.2729 -10.4844 0.9891 0.1971 0.1042
-7.3531 -0.0136 11.4893 -0.9198 -0.2737 -0.2813
-8.7556 1.3217 8.1904 -0.9241 -0.2740 0.2665
